data_1565703
loop_
_publ_author_name
'Deems, Justin C.'
'Reibenspies, Joseph H.'
'Lee, Hee-Seung'
'Hancock, Robert D.'

_publ_section_title
;
 Strategies for a fluorescent sensor with receptor and fluorophore
 designed for the recognition of heavy metal ions
;
_journal_name_full 'Inorganica Chimica Acta'
_journal_page_first 119181
_journal_paper_doi 10.1016/j.ica.2019.119181
_journal_volume 499
_journal_year 2020
_chemical_formula_moiety 'C36 H48 N2 O13 Pb, 2(Cl O4), 3.5(H2 O1)'
_chemical_formula_sum 'C36 H55 Cl2 N2 O24.5 Pb'
_chemical_formula_weight 1185.91
_space_group_crystal_system monoclinic
_space_group_IT_number 15
_space_group_name_Hall '-C 2yc'
_space_group_name_H-M_alt 'C 1 2/c 1'
_atom_sites_solution_hydrogens mixed
_atom_sites_solution_primary direct
_cell_angle_alpha 90
_cell_angle_beta 99.537(2)
_cell_angle_gamma 90
_cell_formula_units_Z 4
_cell_length_a 15.3715(7)
_cell_length_b 14.3081(6)
_cell_length_c 21.6132(9)
_cell_measurement_reflns_used 9947
_cell_measurement_temperature 296(2)
_cell_measurement_theta_max 24.66
_cell_measurement_theta_min 2.27
_cell_volume 4687.8(4)
_computing_molecular_graphics 'Olex2 (Dolomanov et al., 2009)'
_computing_publication_material 'Olex2 (Dolomanov et al., 2009)'
_computing_structure_refinement 'ShelXL (Sheldrick, 2015)'
_computing_structure_solution 'ShelXT (Sheldrick, 2015)'
_diffrn_ambient_temperature 296.15
_diffrn_detector 'Bruker CMOS area detector'
_diffrn_detector_area_resol_mean 10.5
_diffrn_detector_type 'CMOS area detector'
_diffrn_measured_fraction_theta_full 1.000
_diffrn_measured_fraction_theta_max 0.999
_diffrn_measurement_device 'three-circle diffractometer'
_diffrn_measurement_device_type 'Bruker APEX-II CCD'
_diffrn_measurement_method '\w and \f scans'
_diffrn_radiation_monochromator 'mirror optics'
_diffrn_radiation_probe x-ray
_diffrn_radiation_type MoK\a
_diffrn_radiation_wavelength 0.71073
_diffrn_reflns_av_R_equivalents 0.0588
_diffrn_reflns_av_unetI/netI 0.0294
_diffrn_reflns_Laue_measured_fraction_full 1.000
_diffrn_reflns_Laue_measured_fraction_max 0.999
_diffrn_reflns_limit_h_max 20
_diffrn_reflns_limit_h_min -20
_diffrn_reflns_limit_k_max 18
_diffrn_reflns_limit_k_min -18
_diffrn_reflns_limit_l_max 28
_diffrn_reflns_limit_l_min -28
_diffrn_reflns_number 52390
_diffrn_reflns_point_group_measured_fraction_full 1.000
_diffrn_reflns_point_group_measured_fraction_max 0.999
_diffrn_reflns_theta_full 26.000
_diffrn_reflns_theta_max 27.699
_diffrn_reflns_theta_min 1.911
_diffrn_source 'microfocus sealed X-ray tube'
_diffrn_source_type 'Incoatec I\ms'
_diffrn_standards_number 0
_exptl_absorpt_coefficient_mu 3.800
_exptl_absorpt_correction_T_max 0.7456
_exptl_absorpt_correction_T_min 0.6210
_exptl_absorpt_correction_type multi-scan
_exptl_absorpt_process_details
;
SADABS-2014/5 (Bruker,2014/5) was used for absorption correction.
wR2(int) was 0.0828 before and 0.0578 after correction.
The Ratio of minimum to maximum transmission is 0.8329.
The \l/2 correction factor is 0.00150.
;
_exptl_crystal_colour colourless
_exptl_crystal_colour_primary colourless
_exptl_crystal_density_diffrn 1.680
_exptl_crystal_description plate
_exptl_crystal_F_000 2388
_exptl_crystal_size_max 0.18
_exptl_crystal_size_mid 0.08
_exptl_crystal_size_min 0.08
_refine_diff_density_max 0.818
_refine_diff_density_min -0.784
_refine_diff_density_rms 0.086
_refine_ls_extinction_coef .
_refine_ls_extinction_method none
_refine_ls_goodness_of_fit_ref 1.039
_refine_ls_hydrogen_treatment constr
_refine_ls_matrix_type full
_refine_ls_number_parameters 335
_refine_ls_number_reflns 5486
_refine_ls_number_restraints 0
_refine_ls_restrained_S_all 1.039
_refine_ls_R_factor_all 0.0292
_refine_ls_R_factor_gt 0.0238
_refine_ls_shift/su_max 0.002
_refine_ls_shift/su_mean 0.000
_refine_ls_structure_factor_coef Fsqd
_refine_ls_weighting_details 'w=1/[\s^2^(Fo^2^)+(0.0266P)^2^+7.1461P] where P=(Fo^2^+2Fc^2^)/3'
_refine_ls_weighting_scheme calc
_refine_ls_wR_factor_gt 0.0535
_refine_ls_wR_factor_ref 0.0556
_reflns_Friedel_coverage 0.000
_reflns_Friedel_fraction_full .
_reflns_Friedel_fraction_max .
_reflns_number_gt 4993
_reflns_number_total 5486
_reflns_threshold_expression 'I > 2\s(I)'
_cod_data_source_file ICA-2020-499-119181.cif
_cod_data_source_block rh132
_cod_original_formula_sum 'C36 H55 Cl2 N2 O24.50 Pb'
_cod_database_code 1565703
_shelx_space_group_comment
;
The symmetry employed for this shelxl refinement is uniquely defined
by the following loop, which should always be used as a source of
symmetry information in preference to the above space-group names.
They are only intended as comments.
;
_shelx_estimated_absorpt_t_max 0.751
_shelx_estimated_absorpt_t_min 0.548
_olex2_refinement_description
;
1. Fixed Uiso
 At 1.2 times of:
  All C(H) groups, All C(H,H) groups
 At 1.5 times of:
  All C(H,H,H) groups, All O(H,H) groups
2. Others
 Fixed Sof: H1WA(0.5) H1WB(0.5) O2W(0.3333) H2WA(0.3333) H2WB(0.3333)
 O3W(0.16666) H3WA(0.16666) H3WB(0.16666) O4W(0.25) H4WA(0.25) H4WB(0.25)
 O5W(0.5) H5WA(0.5) H5WB(0.5) O11(0.5) H11A(0.5) H11B(0.5)
3.a Riding coordinates:
 O2W(H2WA,H2WB), O3W(H3WA,H3WB), O4W(H4WA,H4WB)
3.b Free rotating group:
 O5W(H5WA,H5WB), O11(H11A,H11B)
3.c Rotating group:
 O1W(H1WA,H1WB)
3.d Secondary CH2 refined with riding coordinates:
 C1(H1A,H1B), C2(H2A,H2B), C3(H3A,H3B), C4(H4A,H4B), C5(H5A,H5B), C6(H6A,H6B),
 C7(H7A,H7B)
3.e Aromatic/amide H refined with riding coordinates:
 C10(H10), C13(H13), C16(H16)
3.f Idealised Me refined as rotating group:
 C17(H17A,H17B,H17C), C18(H18A,H18B,H18C)
;

loop_
_space_group_symop_operation_xyz
'x, y, z'
'-x, y, -z+1/2'
'x+1/2, y+1/2, z'
'-x+1/2, y+1/2, -z+1/2'
'-x, -y, -z'
'x, -y, z-1/2'
'-x+1/2, -y+1/2, -z'
'x+1/2, -y+1/2, z-1/2'

loop_
_atom_site_label
_atom_site_type_symbol
_atom_site_fract_x
_atom_site_fract_y
_atom_site_fract_z
_atom_site_U_iso_or_equiv
_atom_site_adp_type
_atom_site_occupancy
_atom_site_site_symmetry_order
_atom_site_calc_flag
_atom_site_refinement_flags_posn
_atom_site_refinement_flags_adp
_atom_site_refinement_flags_occupancy
_atom_site_disorder_assembly
_atom_site_disorder_group
Pb1 Pb 0.5000 0.63021(2) 0.2500 0.01931(5) Uani 1 2 d S T P . .
O1 O 0.40073(12) 0.57926(13) 0.14166(9) 0.0264(4) Uani 1 1 d . . . . .
O2 O 0.33730(12) 0.57259(14) 0.25358(9) 0.0266(4) Uani 1 1 d . . . . .
O3 O 0.29898(12) 0.87598(12) 0.51540(9) 0.0241(4) Uani 1 1 d . . . . .
O4 O 0.16629(12) 0.84690(14) 0.46277(10) 0.0288(4) Uani 1 1 d . . . . .
O5 O 0.65907(12) 0.91258(15) 0.54395(9) 0.0279(4) Uani 1 1 d . . . . .
O6 O 0.57730(13) 0.96565(14) 0.63131(9) 0.0292(4) Uani 1 1 d . . . . .
O1W O 0.5000 0.46418(19) 0.2500 0.0335(7) Uani 1 2 d S T P . .
H1WA H 0.5256 0.4442 0.2205 0.050 Uiso 0.5 1 d GR . . A -1
H1WB H 0.4470 0.4442 0.2445 0.050 Uiso 0.5 1 d GR . . A -1
N1 N 0.43119(15) 0.66414(16) 0.36458(11) 0.0229(5) Uani 1 1 d . . . . .
C1 C 0.45095(19) 0.5512(2) 0.09454(14) 0.0298(6) Uani 1 1 d . . . . .
H1A H 0.4120 0.5307 0.0570 0.036 Uiso 1 1 calc R . . . .
H1B H 0.4902 0.5001 0.1097 0.036 Uiso 1 1 calc R . . . .
C2 C 0.33132(19) 0.5156(2) 0.14953(14) 0.0300(6) Uani 1 1 d . . . . .
H2A H 0.3560 0.4561 0.1651 0.036 Uiso 1 1 calc R . . . .
H2B H 0.2933 0.5051 0.1096 0.036 Uiso 1 1 calc R . . . .
C3 C 0.27998(18) 0.5574(2) 0.19501(14) 0.0288(6) Uani 1 1 d . . . . .
H3A H 0.2544 0.6162 0.1788 0.035 Uiso 1 1 calc R . . . .
H3B H 0.2324 0.5157 0.2012 0.035 Uiso 1 1 calc R . . . .
C4 C 0.29063(18) 0.6117(2) 0.29960(14) 0.0283(6) Uani 1 1 d . . . . .
H4A H 0.2372 0.5763 0.3010 0.034 Uiso 1 1 calc R . . . .
H4B H 0.2744 0.6759 0.2889 0.034 Uiso 1 1 calc R . . . .
C5 C 0.34989(18) 0.6080(2) 0.36252(13) 0.0262(6) Uani 1 1 d . . . . .
H5A H 0.3176 0.6308 0.3944 0.031 Uiso 1 1 calc R . . . .
H5B H 0.3660 0.5435 0.3724 0.031 Uiso 1 1 calc R . . . .
C6 C 0.49704(19) 0.6350(2) 0.41948(13) 0.0285(6) Uani 1 1 d . . . . .
H6A H 0.4668 0.6206 0.4543 0.034 Uiso 1 1 calc R . . . .
H6B H 0.5371 0.6864 0.4321 0.034 Uiso 1 1 calc R . . . .
C7 C 0.41589(17) 0.76678(18) 0.36177(12) 0.0207(5) Uani 1 1 d . . . . .
H7A H 0.3768 0.7810 0.3229 0.025 Uiso 1 1 calc R . . . .
H7B H 0.4717 0.7975 0.3602 0.025 Uiso 1 1 calc R . . . .
C8 C 0.37674(17) 0.80881(18) 0.41566(12) 0.0201(5) Uani 1 1 d . . . . .
C9 C 0.43114(16) 0.84738(17) 0.47073(12) 0.0199(5) Uani 1 1 d . . . . .
C10 C 0.52384(17) 0.85916(18) 0.47859(12) 0.0215(5) Uani 1 1 d . . . . .
H10 H 0.5540 0.8401 0.4468 0.026 Uiso 1 1 calc R . . . .
C11 C 0.57012(17) 0.89815(19) 0.53225(12) 0.0221(5) Uani 1 1 d . . . . .
C12 C 0.52520(18) 0.92793(18) 0.58069(12) 0.0226(5) Uani 1 1 d . . . . .
C13 C 0.43468(18) 0.91815(19) 0.57406(13) 0.0240(6) Uani 1 1 d . . . . .
H13 H 0.4046 0.9372 0.6058 0.029 Uiso 1 1 calc R . . . .
C14 C 0.38951(16) 0.87944(17) 0.51923(12) 0.0209(5) Uani 1 1 d . . . . .
C15 C 0.24512(17) 0.84432(18) 0.46260(13) 0.0233(6) Uani 1 1 d . . . . .
C16 C 0.28795(17) 0.81052(19) 0.41253(13) 0.0232(5) Uani 1 1 d . . . . .
H16 H 0.2529 0.7887 0.3762 0.028 Uiso 1 1 calc R . . . .
C17 C 0.70821(19) 0.8772(2) 0.49857(16) 0.0388(8) Uani 1 1 d . . . . .
H17A H 0.6937 0.9121 0.4603 0.058 Uiso 1 1 calc GR . . . .
H17B H 0.6939 0.8125 0.4906 0.058 Uiso 1 1 calc GR . . . .
H17C H 0.7702 0.8831 0.5142 0.058 Uiso 1 1 calc GR . . . .
C18 C 0.5360(2) 0.9874(3) 0.68402(15) 0.0419(8) Uani 1 1 d . . . . .
H18A H 0.4890 1.0313 0.6716 0.063 Uiso 1 1 calc GR . . . .
H18B H 0.5786 1.0143 0.7166 0.063 Uiso 1 1 calc GR . . . .
H18C H 0.5125 0.9314 0.6992 0.063 Uiso 1 1 calc GR . . . .
Cl1 Cl 0.68486(4) 0.83868(5) 0.31893(3) 0.02675(14) Uani 1 1 d . . . . .
O7 O 0.73154(16) 0.84462(18) 0.26669(11) 0.0466(6) Uani 1 1 d . . . . .
O8 O 0.60155(15) 0.79411(16) 0.29787(12) 0.0454(6) Uani 1 1 d . . . . .
O9 O 0.7359(2) 0.78574(19) 0.36766(12) 0.0678(9) Uani 1 1 d . . . . .
O10 O 0.67071(15) 0.93084(15) 0.34069(11) 0.0382(5) Uani 1 1 d . . . . .
O2W O 0.5105(5) 0.6842(6) 0.5891(4) 0.056(2) Uani 0.3333 1 d . . . B -3
H2WA H 0.5002 0.6279 0.5733 0.084 Uiso 0.3333 1 d R . . B -3
H2WB H 0.4834 0.7091 0.6161 0.084 Uiso 0.3333 1 d R . . B -3
O3W O 0.0691(13) 0.768(2) 0.3384(9) 0.104(8) Uani 0.1667 1 d . . . C -5
H3WA H 0.0780 0.8115 0.3136 0.156 Uiso 0.1667 1 d R . . C -5
H3WB H 0.0825 0.7157 0.3235 0.156 Uiso 0.1667 1 d R . . C -5
O4W O 0.5512(7) 0.7097(6) 0.6387(6) 0.050(3) Uani 0.25 1 d . . . D -4
H4WA H 0.5919 0.7152 0.6166 0.075 Uiso 0.25 1 d R . . D -4
H4WB H 0.5521 0.7566 0.6629 0.075 Uiso 0.25 1 d R . . D -4
O5W O 0.4116(3) 0.3727(3) 0.3308(3) 0.0447(12) Uani 0.5 1 d . . . E -1
H5WA H 0.3602 0.3493 0.3217 0.067 Uiso 0.5 1 d G . . E -1
H5WB H 0.4426 0.3394 0.3587 0.067 Uiso 0.5 1 d G . . E -1
O11 O 0.0875(4) 0.8264(5) 0.2144(4) 0.0735(18) Uani 0.5 1 d . . . F -2
H11A H 0.1409 0.8397 0.2124 0.110 Uiso 0.5 1 d G . . F -2
H11B H 0.0800 0.7677 0.2109 0.110 Uiso 0.5 1 d G . . F -2

loop_
_atom_site_aniso_label
_atom_site_aniso_U_11
_atom_site_aniso_U_22
_atom_site_aniso_U_33
_atom_site_aniso_U_23
_atom_site_aniso_U_13
_atom_site_aniso_U_12
Pb1 0.01746(7) 0.01617(7) 0.02392(7) 0.000 0.00234(5) 0.000
O1 0.0283(10) 0.0211(10) 0.0299(10) -0.0038(8) 0.0047(8) -0.0065(8)
O2 0.0204(9) 0.0284(10) 0.0301(10) -0.0034(8) 0.0011(8) -0.0051(8)
O3 0.0212(9) 0.0230(10) 0.0294(10) 0.0021(8) 0.0081(7) 0.0005(8)
O4 0.0196(9) 0.0293(11) 0.0385(12) 0.0067(9) 0.0072(8) 0.0017(8)
O5 0.0179(9) 0.0379(12) 0.0270(10) -0.0042(9) 0.0010(8) 0.0016(8)
O6 0.0273(10) 0.0370(12) 0.0225(10) -0.0046(9) 0.0019(8) 0.0007(9)
O1W 0.0303(16) 0.0234(15) 0.0456(19) 0.000 0.0021(14) 0.000
N1 0.0221(11) 0.0208(11) 0.0262(12) 0.0008(9) 0.0055(9) -0.0014(9)
C1 0.0289(15) 0.0278(15) 0.0320(15) -0.0055(12) 0.0029(12) -0.0022(12)
C2 0.0280(15) 0.0243(15) 0.0344(16) -0.0025(12) -0.0040(12) -0.0064(12)
C3 0.0210(13) 0.0297(16) 0.0337(15) 0.0000(12) -0.0014(11) -0.0081(11)
C4 0.0196(12) 0.0271(15) 0.0391(16) 0.0003(12) 0.0071(11) -0.0051(11)
C5 0.0270(14) 0.0216(14) 0.0323(15) 0.0031(11) 0.0111(12) -0.0014(11)
C6 0.0321(15) 0.0309(15) 0.0218(13) 0.0041(12) 0.0024(11) 0.0019(13)
C7 0.0189(12) 0.0222(13) 0.0201(12) 0.0033(10) 0.0008(10) -0.0029(10)
C8 0.0221(12) 0.0177(12) 0.0204(12) 0.0061(10) 0.0028(10) 0.0012(10)
C9 0.0190(12) 0.0176(12) 0.0223(12) 0.0047(10) 0.0013(10) 0.0016(9)
C10 0.0212(12) 0.0224(13) 0.0210(12) 0.0014(10) 0.0042(10) 0.0030(10)
C11 0.0192(12) 0.0221(13) 0.0241(13) 0.0056(11) 0.0011(10) 0.0015(10)
C12 0.0273(13) 0.0187(13) 0.0209(13) 0.0008(10) 0.0018(11) 0.0020(10)
C13 0.0278(14) 0.0216(14) 0.0237(13) 0.0006(11) 0.0077(11) 0.0041(11)
C14 0.0193(12) 0.0169(13) 0.0270(13) 0.0047(10) 0.0053(10) 0.0011(10)
C15 0.0205(13) 0.0192(13) 0.0303(14) 0.0084(11) 0.0043(11) 0.0012(10)
C16 0.0222(13) 0.0209(13) 0.0250(13) 0.0036(11) -0.0002(10) -0.0001(10)
C17 0.0205(13) 0.052(2) 0.0435(18) -0.0152(16) 0.0032(13) 0.0065(14)
C18 0.0353(17) 0.060(2) 0.0305(17) -0.0157(15) 0.0071(14) -0.0046(16)
Cl1 0.0299(3) 0.0237(3) 0.0262(3) -0.0024(3) 0.0036(3) 0.0003(3)
O7 0.0373(13) 0.0629(16) 0.0433(14) -0.0148(12) 0.0176(11) -0.0158(11)
O8 0.0397(13) 0.0400(13) 0.0612(15) -0.0129(11) 0.0218(12) -0.0194(11)
O9 0.110(2) 0.0427(15) 0.0394(14) -0.0051(12) -0.0195(15) 0.0341(16)
O10 0.0463(13) 0.0225(11) 0.0451(13) -0.0072(9) 0.0062(10) 0.0020(9)
O2W 0.045(4) 0.044(5) 0.068(5) 0.019(4) -0.024(4) -0.014(4)
O3W 0.073(14) 0.16(2) 0.059(12) 0.001(14) -0.037(10) -0.028(14)
O4W 0.045(6) 0.024(5) 0.078(8) 0.033(5) 0.000(5) 0.006(4)
O5W 0.032(2) 0.033(3) 0.067(4) 0.011(3) 0.003(2) -0.007(2)
O11 0.048(4) 0.070(4) 0.105(6) -0.021(5) 0.023(4) 0.003(3)

loop_
_atom_type_symbol
_atom_type_description
_atom_type_scat_dispersion_real
_atom_type_scat_dispersion_imag
_atom_type_scat_source
C C 0.0033 0.0016 'International Tables Vol C Tables 4.2.6.8 and 6.1.1.4'
H H 0.0000 0.0000 'International Tables Vol C Tables 4.2.6.8 and 6.1.1.4'
Cl Cl 0.1484 0.1585 'International Tables Vol C Tables 4.2.6.8 and 6.1.1.4'
N N 0.0061 0.0033 'International Tables Vol C Tables 4.2.6.8 and 6.1.1.4'
O O 0.0106 0.0060 'International Tables Vol C Tables 4.2.6.8 and 6.1.1.4'
Pb Pb -3.3944 10.1111 'International Tables Vol C Tables 4.2.6.8 and 6.1.1.4'

loop_
_geom_angle_atom_site_label_1
_geom_angle_atom_site_label_2
_geom_angle_atom_site_label_3
_geom_angle
_geom_angle_site_symmetry_1
_geom_angle_site_symmetry_3
O1 Pb1 O1 148.38(8) 2_655 .
O2 Pb1 O1 62.36(6) 2_655 2_655
O2 Pb1 O1 62.36(6) . .
O2 Pb1 O1 107.11(6) . 2_655
O2 Pb1 O1 107.11(6) 2_655 .
O2 Pb1 O2 143.70(9) . 2_655
O1W Pb1 O1 74.19(4) . .
O1W Pb1 O1 74.19(4) . 2_655
O1W Pb1 O2 71.85(4) . 2_655
O1W Pb1 O2 71.85(4) . .
C1 O1 Pb1 113.70(15) . .
C1 O1 C2 113.9(2) . .
C2 O1 Pb1 113.38(16) . .
C3 O2 Pb1 117.83(15) . .
C4 O2 Pb1 118.88(15) . .
C4 O2 C3 111.5(2) . .
C15 O3 C14 121.7(2) . .
C11 O5 C17 116.6(2) . .
C12 O6 C18 116.7(2) . .
Pb1 O1W H1WA 109.6 . .
Pb1 O1W H1WB 109.6 . .
H1WA O1W H1WB 109.4 . .
C5 N1 C6 109.4(2) . .
C5 N1 C7 114.1(2) . .
C6 N1 C7 113.1(2) . .
O1 C1 H1A 110.4 . .
O1 C1 H1B 110.4 . .
O1 C1 C6 106.7(2) . 2_655
H1A C1 H1B 108.6 . .
C6 C1 H1A 110.4 2_655 .
C6 C1 H1B 110.4 2_655 .
O1 C2 H2A 110.1 . .
O1 C2 H2B 110.1 . .
O1 C2 C3 108.1(2) . .
H2A C2 H2B 108.4 . .
C3 C2 H2A 110.1 . .
C3 C2 H2B 110.1 . .
O2 C3 C2 109.2(2) . .
O2 C3 H3A 109.8 . .
O2 C3 H3B 109.8 . .
C2 C3 H3A 109.8 . .
C2 C3 H3B 109.8 . .
H3A C3 H3B 108.3 . .
O2 C4 H4A 110.0 . .
O2 C4 H4B 110.0 . .
O2 C4 C5 108.4(2) . .
H4A C4 H4B 108.4 . .
C5 C4 H4A 110.0 . .
C5 C4 H4B 110.0 . .
N1 C5 C4 112.9(2) . .
N1 C5 H5A 109.0 . .
N1 C5 H5B 109.0 . .
C4 C5 H5A 109.0 . .
C4 C5 H5B 109.0 . .
H5A C5 H5B 107.8 . .
N1 C6 C1 112.2(2) . 2_655
N1 C6 H6A 109.2 . .
N1 C6 H6B 109.2 . .
C1 C6 H6A 109.2 2_655 .
C1 C6 H6B 109.2 2_655 .
H6A C6 H6B 107.9 . .
N1 C7 H7A 108.3 . .
N1 C7 H7B 108.3 . .
N1 C7 C8 116.1(2) . .
H7A C7 H7B 107.4 . .
C8 C7 H7A 108.3 . .
C8 C7 H7B 108.3 . .
C9 C8 C7 122.2(2) . .
C16 C8 C7 119.5(2) . .
C16 C8 C9 118.3(2) . .
C10 C9 C8 125.2(2) . .
C14 C9 C8 118.0(2) . .
C14 C9 C10 116.7(2) . .
C9 C10 H10 119.4 . .
C11 C10 C9 121.3(2) . .
C11 C10 H10 119.4 . .
O5 C11 C10 125.5(2) . .
O5 C11 C12 114.5(2) . .
C10 C11 C12 120.0(2) . .
O6 C12 C11 115.0(2) . .
O6 C12 C13 125.0(2) . .
C13 C12 C11 120.0(2) . .
C12 C13 H13 120.6 . .
C12 C13 C14 118.8(2) . .
C14 C13 H13 120.6 . .
O3 C14 C9 121.8(2) . .
O3 C14 C13 115.0(2) . .
C13 C14 C9 123.2(2) . .
O3 C15 C16 116.6(2) . .
O4 C15 O3 117.0(2) . .
O4 C15 C16 126.4(3) . .
C8 C16 C15 123.4(3) . .
C8 C16 H16 118.3 . .
C15 C16 H16 118.3 . .
O5 C17 H17A 109.5 . .
O5 C17 H17B 109.5 . .
O5 C17 H17C 109.5 . .
H17A C17 H17B 109.5 . .
H17A C17 H17C 109.5 . .
H17B C17 H17C 109.5 . .
O6 C18 H18A 109.5 . .
O6 C18 H18B 109.5 . .
O6 C18 H18C 109.5 . .
H18A C18 H18B 109.5 . .
H18A C18 H18C 109.5 . .
H18B C18 H18C 109.5 . .
O8 Cl1 O7 108.21(14) . .
O9 Cl1 O7 109.08(18) . .
O9 Cl1 O8 110.61(18) . .
O9 Cl1 O10 110.07(15) . .
O10 Cl1 O7 109.09(15) . .
O10 Cl1 O8 109.75(14) . .
H2WA O2W H2WB 124.9 . .
H3WA O3W H3WB 109.5 . .
H4WA O4W H4WB 109.5 . .
H5WA O5W H5WB 109.5 . .
H11A O11 H11B 109.4 . .

loop_
_geom_bond_atom_site_label_1
_geom_bond_atom_site_label_2
_geom_bond_distance
_geom_bond_site_symmetry_2
Pb1 O1 2.6756(19) .
Pb1 O1 2.6756(19) 2_655
Pb1 O2 2.6466(18) 2_655
Pb1 O2 2.6466(18) .
Pb1 O1W 2.376(3) .
O1 C1 1.433(3) .
O1 C2 1.434(3) .
O2 C3 1.434(3) .
O2 C4 1.433(3) .
O3 C14 1.381(3) .
O3 C15 1.371(3) .
O4 C15 1.213(3) .
O5 C11 1.364(3) .
O5 C17 1.426(4) .
O6 C12 1.356(3) .
O6 C18 1.428(4) .
O1W H1WA 0.8525 .
O1W H1WB 0.8523 .
N1 C5 1.480(3) .
N1 C6 1.486(3) .
N1 C7 1.487(3) .
C1 H1A 0.9700 .
C1 H1B 0.9700 .
C1 C6 1.499(4) 2_655
C2 H2A 0.9700 .
C2 H2B 0.9700 .
C2 C3 1.484(4) .
C3 H3A 0.9700 .
C3 H3B 0.9700 .
C4 H4A 0.9700 .
C4 H4B 0.9700 .
C4 C5 1.507(4) .
C5 H5A 0.9700 .
C5 H5B 0.9700 .
C6 C1 1.499(4) 2_655
C6 H6A 0.9700 .
C6 H6B 0.9700 .
C7 H7A 0.9700 .
C7 H7B 0.9700 .
C7 C8 1.521(4) .
C8 C9 1.446(4) .
C8 C16 1.355(4) .
C9 C10 1.417(4) .
C9 C14 1.393(4) .
C10 H10 0.9300 .
C10 C11 1.374(4) .
C11 C12 1.412(4) .
C12 C13 1.382(4) .
C13 H13 0.9300 .
C13 C14 1.386(4) .
C15 C16 1.440(4) .
C16 H16 0.9300 .
C17 H17A 0.9600 .
C17 H17B 0.9600 .
C17 H17C 0.9600 .
C18 H18A 0.9600 .
C18 H18B 0.9600 .
C18 H18C 0.9600 .
Cl1 O7 1.437(2) .
Cl1 O8 1.435(2) .
Cl1 O9 1.423(3) .
Cl1 O10 1.429(2) .
O2W H2WA 0.8793 .
O2W H2WB 0.8500 .
O3W H3WA 0.8499 .
O3W H3WB 0.8501 .
O4W H4WA 0.8501 .
O4W H4WB 0.8501 .
O5W H5WA 0.8498 .
O5W H5WB 0.8498 .
O11 H11A 0.8503 .
O11 H11B 0.8501 .

loop_
_geom_torsion_atom_site_label_1
_geom_torsion_atom_site_label_2
_geom_torsion_atom_site_label_3
_geom_torsion_atom_site_label_4
_geom_torsion
_geom_torsion_site_symmetry_1
_geom_torsion_site_symmetry_2
_geom_torsion_site_symmetry_3
_geom_torsion_site_symmetry_4
Pb1 O1 C1 C6 -62.7(2) . . . 2_655
Pb1 O1 C2 C3 53.1(3) . . . .
Pb1 O2 C3 C2 38.2(3) . . . .
Pb1 O2 C4 C5 -48.8(3) . . . .
O1 C2 C3 O2 -59.6(3) . . . .
O2 C4 C5 N1 62.2(3) . . . .
O3 C15 C16 C8 0.1(4) . . . .
O4 C15 C16 C8 -179.4(3) . . . .
O5 C11 C12 O6 -0.3(3) . . . .
O5 C11 C12 C13 179.2(2) . . . .
O6 C12 C13 C14 179.1(2) . . . .
N1 C7 C8 C9 93.3(3) . . . .
N1 C7 C8 C16 -86.7(3) . . . .
C1 O1 C2 C3 -174.8(2) . . . .
C2 O1 C1 C6 165.4(2) . . . 2_655
C3 O2 C4 C5 169.0(2) . . . .
C4 O2 C3 C2 -179.2(2) . . . .
C5 N1 C6 C1 84.1(3) . . . 2_655
C5 N1 C7 C8 62.3(3) . . . .
C6 N1 C5 C4 -163.0(2) . . . .
C6 N1 C7 C8 -63.5(3) . . . .
C7 N1 C5 C4 69.3(3) . . . .
C7 N1 C6 C1 -147.6(2) . . . 2_655
C7 C8 C9 C10 6.5(4) . . . .
C7 C8 C9 C14 -176.4(2) . . . .
C7 C8 C16 C15 176.6(2) . . . .
C8 C9 C10 C11 178.8(2) . . . .
C8 C9 C14 O3 -0.7(4) . . . .
C8 C9 C14 C13 -179.7(2) . . . .
C9 C8 C16 C15 -3.3(4) . . . .
C9 C10 C11 O5 -179.8(2) . . . .
C9 C10 C11 C12 -0.4(4) . . . .
C10 C9 C14 O3 176.7(2) . . . .
C10 C9 C14 C13 -2.3(4) . . . .
C10 C11 C12 O6 -179.8(2) . . . .
C10 C11 C12 C13 -0.2(4) . . . .
C11 C12 C13 C14 -0.4(4) . . . .
C12 C13 C14 O3 -177.3(2) . . . .
C12 C13 C14 C9 1.7(4) . . . .
C14 O3 C15 O4 -177.5(2) . . . .
C14 O3 C15 C16 3.0(3) . . . .
C14 C9 C10 C11 1.6(4) . . . .
C15 O3 C14 C9 -2.7(3) . . . .
C15 O3 C14 C13 176.4(2) . . . .
C16 C8 C9 C10 -173.5(2) . . . .
C16 C8 C9 C14 3.6(4) . . . .
C17 O5 C11 C10 -5.3(4) . . . .
C17 O5 C11 C12 175.3(2) . . . .
C18 O6 C12 C11 -173.5(3) . . . .
C18 O6 C12 C13 7.0(4) . . . .
